data_2203177
loop_
_publ_author_name
'Sema \"Ozt\"urk'
'Mehmet Akkurt'
'Edmont Stoyanov'
'Orhan B\"uy\"ukg\"ung\"or'
'Dieter Heber'

_publ_section_title
;Methyl
 6-amino-5-cyano-2-methoxycarbonylmethyl-4-phenyl-4<i>H</i>-pyran-3-carboxylate
;
_journal_issue 2
_journal_name_full 'Acta Crystallographica Section E'
_journal_page_first o283
_journal_page_last o284
_journal_paper_doi 10.1107/S1600536804001497
_journal_volume 60
_journal_year 2004
_chemical_formula_iupac 'C17 H16 N2 O5'
_chemical_formula_moiety 'C17 H16 N2 O5'
_chemical_formula_sum 'C17 H16 N2 O5'
_chemical_formula_weight 328.32
_chemical_name_systematic
;Methyl
 6-amino-5-cyano-2-methoxycarbonylmethyl-4-phenyl-4H-pyran-3-carboxylate
;
_space_group_IT_number 2
_symmetry_cell_setting triclinic
_symmetry_space_group_name_Hall '-P 1'
_symmetry_space_group_name_H-M 'P -1'
_atom_sites_solution_hydrogens geom
_atom_sites_solution_primary direct
_atom_sites_solution_secondary difmap
_cell_angle_alpha 67.340(7)
_cell_angle_beta 87.008(8)
_cell_angle_gamma 76.740(7)
_cell_formula_units_Z 2
_cell_length_a 8.1635(8)
_cell_length_b 10.0366(9)
_cell_length_c 10.6641(10)
_cell_measurement_reflns_used 8916
_cell_measurement_temperature 293
_cell_measurement_theta_max 27.04
_cell_measurement_theta_min 2.07
_cell_volume 784.17(14)
_computing_cell_refinement X-AREA
_computing_data_collection 'X-AREA (Stoe & Cie, 2002)'
_computing_data_reduction 'X-RED (Stoe & Cie, 2002)'
_computing_molecular_graphics 'ORTEP-3 (Farrugia, 1997)'
_computing_publication_material 'WinGX (Farrugia, 1999)'
_computing_structure_refinement 'SHELXL97 (Sheldrick, 1997)'
_computing_structure_solution 'SHELXS97 (Sheldrick, 1997)'
_diffrn_ambient_temperature 293
_diffrn_detector_area_resol_mean 6.67
_diffrn_measured_fraction_theta_full 0.998
_diffrn_measured_fraction_theta_max 0.998
_diffrn_measurement_device '2-circle goniometer'
_diffrn_measurement_device_type 'Stoe IPDS-II'
_diffrn_measurement_method '\w rotation'
_diffrn_radiation_monochromator 'plane graphite'
_diffrn_radiation_type 'Mo K\a'
_diffrn_radiation_wavelength 0.71073
_diffrn_reflns_av_R_equivalents 0.0242
_diffrn_reflns_av_sigmaI/netI 0.0226
_diffrn_reflns_limit_h_max 10
_diffrn_reflns_limit_h_min -10
_diffrn_reflns_limit_k_max 12
_diffrn_reflns_limit_k_min -12
_diffrn_reflns_limit_l_max 13
_diffrn_reflns_limit_l_min -13
_diffrn_reflns_number 11291
_diffrn_reflns_reduction_process ' ?'
_diffrn_reflns_theta_full 26.00
_diffrn_reflns_theta_max 26.00
_diffrn_reflns_theta_min 2.07
_diffrn_standards_decay_% <2
_diffrn_standards_number 0
_exptl_absorpt_coefficient_mu 0.104
_exptl_absorpt_correction_T_max 0.9811
_exptl_absorpt_correction_T_min 0.9681
_exptl_absorpt_correction_type integration
_exptl_absorpt_process_details 'STOE X-RED (Stoe & Cie, 2002)'
_exptl_crystal_colour colorless
_exptl_crystal_density_diffrn 1.390
_exptl_crystal_density_method 'Not Measured'
_exptl_crystal_description prism
_exptl_crystal_F_000 344
_exptl_crystal_size_max 0.40
_exptl_crystal_size_mid 0.33
_exptl_crystal_size_min 0.27
_refine_diff_density_max 0.208
_refine_diff_density_min -0.167
_refine_ls_extinction_method none
_refine_ls_goodness_of_fit_ref 1.050
_refine_ls_hydrogen_treatment mixed
_refine_ls_matrix_type full
_refine_ls_number_parameters 225
_refine_ls_number_reflns 3065
_refine_ls_number_restraints 0
_refine_ls_restrained_S_all 1.050
_refine_ls_R_factor_all 0.0520
_refine_ls_R_factor_gt 0.0375
_refine_ls_shift/su_max 0.000
_refine_ls_shift/su_mean 0.000
_refine_ls_structure_factor_coef Fsqd
_refine_ls_weighting_details 'calc w = 1/[\s^2^(Fo^2^)+(0.0681P)^2^] where P = (Fo^2^+2Fc^2^)/3'
_refine_ls_weighting_scheme calc
_refine_ls_wR_factor_gt 0.1038
_refine_ls_wR_factor_ref 0.1084
_reflns_number_gt 2265
_reflns_number_total 3065
_reflns_threshold_expression I>2\s(I)
_cod_data_source_file cv6267.cif
_cod_data_source_block I
_cod_depositor_comments
;
The following automatic conversions were performed:
'_symmetry_cell_setting' value 'Triclinic' changed to 'triclinic'
according to '/home/saulius/struct/CIF-dictionaries/cif_core.dic'
dictionary named 'cif_core.dic' version 2.4.1 from 2010-06-29.

Automatic conversion script
Id: cif_fix_enum 1527 2010-12-29 10:47:43Z saulius 

The following automatic conversions were performed:

'_symmetry_cell_setting' value 'Triclinic' changed to 'triclinic'
according to /home/saulius/struct/CIF-dictionaries/cif_core.dic
dictionary named 'cif_core.dic' version 2.4.1 from 2010-06-29.

Automatic conversion script
Id: cif_fix_values 1715 2011-07-08 13:25:40Z adriana 
;
_cod_database_code 2203177

loop_
_symmetry_equiv_pos_as_xyz
x,y,z
-x,-y,-z

loop_
_atom_site_aniso_label
_atom_site_aniso_U_11
_atom_site_aniso_U_22
_atom_site_aniso_U_33
_atom_site_aniso_U_12
_atom_site_aniso_U_13
_atom_site_aniso_U_23
O1 0.0351(5) 0.0316(5) 0.0559(6) -0.0019(4) -0.0016(4) -0.0100(4)
O2 0.0395(6) 0.0531(7) 0.0992(10) -0.0033(5) -0.0083(6) -0.0295(7)
O3 0.0497(6) 0.0382(6) 0.0831(8) -0.0118(5) -0.0031(6) -0.0173(6)
O4 0.0648(7) 0.0469(6) 0.0482(6) -0.0001(5) 0.0006(5) -0.0168(5)
O5 0.1145(12) 0.0620(9) 0.0697(9) 0.0377(8) -0.0180(8) -0.0175(7)
N1 0.0519(8) 0.0367(8) 0.1083(13) -0.0038(6) -0.0055(8) -0.0062(8)
N2 0.0384(7) 0.0380(8) 0.0746(10) -0.0071(6) 0.0042(6) -0.0148(7)
C1 0.0401(7) 0.0326(7) 0.0374(7) -0.0049(6) 0.0027(6) -0.0130(6)
C2 0.0388(7) 0.0336(7) 0.0347(7) -0.0035(6) 0.0015(5) -0.0128(6)
C3 0.0355(7) 0.0324(7) 0.0377(7) -0.0008(5) -0.0024(5) -0.0100(6)
C4 0.0387(7) 0.0324(7) 0.0374(7) -0.0021(6) 0.0028(6) -0.0092(6)
C5 0.0408(7) 0.0319(7) 0.0370(7) -0.0045(6) 0.0035(6) -0.0102(6)
C6 0.0385(7) 0.0386(9) 0.0554(9) -0.0051(6) 0.0027(6) -0.0104(7)
C7 0.0350(7) 0.0347(7) 0.0495(8) -0.0084(6) 0.0064(6) -0.0169(6)
C8 0.0595(9) 0.0513(9) 0.0495(9) -0.0011(8) 0.0090(8) -0.0179(8)
C9 0.0893(14) 0.0732(13) 0.0540(10) -0.0172(11) 0.0196(10) -0.0277(9)
C10 0.0751(12) 0.0702(13) 0.0867(14) -0.0212(10) 0.0363(11) -0.0503(11)
C11 0.0521(9) 0.0539(10) 0.0934(15) -0.0084(8) 0.0217(9) -0.0394(10)
C12 0.0391(7) 0.0414(8) 0.0681(10) -0.0038(6) 0.0055(7) -0.0231(7)
C13 0.0426(8) 0.0385(8) 0.0404(7) -0.0046(6) 0.0006(6) -0.0152(6)
C14 0.0645(11) 0.0520(11) 0.0927(14) -0.0245(9) -0.0065(10) -0.0232(10)
C15 0.0403(7) 0.0333(7) 0.0514(8) -0.0006(6) 0.0008(6) -0.0168(6)
C16 0.0473(8) 0.0329(8) 0.0557(9) -0.0005(6) -0.0008(7) -0.0143(7)
C17 0.0969(15) 0.0673(12) 0.0478(10) -0.0164(11) 0.0035(9) -0.0195(9)

loop_
_atom_site_label
_atom_site_fract_x
_atom_site_fract_y
_atom_site_fract_z
_atom_site_U_iso_or_equiv
_atom_site_thermal_displace_type
_atom_site_calc_flag
_atom_site_refinement_flags
_atom_site_occupancy
_atom_site_type_symbol
O1 0.40695(11) 0.52636(10) 0.81210(10) 0.0438(3) Uani . . 1.000 O
O2 0.97587(14) 0.55060(13) 0.83954(14) 0.0647(5) Uani . . 1.000 O
O3 0.78344(14) 0.76208(12) 0.77532(13) 0.0583(4) Uani . . 1.000 O
O4 0.50094(15) 0.75340(12) 0.52865(11) 0.0559(4) Uani . . 1.000 O
O5 0.3118(2) 0.94787(16) 0.53574(14) 0.0937(6) Uani . . 1.000 O
N1 0.68042(19) 0.01653(16) 1.01444(19) 0.0731(6) Uani . . 1.000 N
N2 0.30759(17) 0.32262(17) 0.88770(15) 0.0528(5) Uani . . 1.000 N
C1 0.53023(17) 0.60543(15) 0.79822(13) 0.0375(4) Uani . . 1.000 C
C2 0.69315(16) 0.53912(14) 0.82513(13) 0.0366(4) Uani . . 1.000 C
C3 0.75493(16) 0.37375(15) 0.86413(13) 0.0373(4) Uani . . 1.000 C
C4 0.60800(17) 0.29921(15) 0.90446(13) 0.0386(4) Uani . . 1.000 C
C5 0.44668(17) 0.37541(14) 0.87126(13) 0.0382(4) Uani . . 1.000 C
C6 0.64477(18) 0.14331(17) 0.96493(16) 0.0472(5) Uani . . 1.000 C
C7 0.84903(16) 0.33496(15) 0.75112(14) 0.0396(4) Uani . . 1.000 C
C8 0.7997(2) 0.41403(19) 0.61622(16) 0.0562(5) Uani . . 1.000 C
C9 0.8832(3) 0.3707(2) 0.51613(19) 0.0720(7) Uani . . 1.000 C
C10 1.0151(3) 0.2483(2) 0.5523(2) 0.0715(8) Uani . . 1.000 C
C11 1.0642(2) 0.1694(2) 0.6855(2) 0.0644(7) Uani . . 1.000 C
C12 0.98263(18) 0.21245(17) 0.78493(18) 0.0500(5) Uani . . 1.000 C
C13 0.83082(18) 0.61600(16) 0.81460(14) 0.0413(4) Uani . . 1.000 C
C14 0.9121(2) 0.8413(2) 0.7708(2) 0.0688(7) Uani . . 1.000 C
C15 0.44315(18) 0.76588(15) 0.74352(15) 0.0428(4) Uani . . 1.000 C
C16 0.40986(19) 0.83295(16) 0.59188(16) 0.0475(5) Uani . . 1.000 C
C17 0.4819(3) 0.8124(2) 0.38221(18) 0.0719(7) Uani . . 1.000 C
H2A 0.213(2) 0.385(2) 0.8723(18) 0.058(5) Uiso . . 1.000 H
H2B 0.314(2) 0.226(2) 0.9154(19) 0.066(5) Uiso . . 1.000 H
H3 0.83270 0.33540 0.94350 0.0450 Uiso calc R 1.000 H
H8 0.71020 0.49670 0.59190 0.0670 Uiso calc R 1.000 H
H9 0.84990 0.42450 0.42510 0.0860 Uiso calc R 1.000 H
H10 1.07100 0.21930 0.48560 0.0860 Uiso calc R 1.000 H
H11 1.15300 0.08630 0.70950 0.0770 Uiso calc R 1.000 H
H12 1.01770 0.15860 0.87560 0.0600 Uiso calc R 1.000 H
H14A 0.86210 0.94550 0.74100 0.1030 Uiso calc R 1.000 H
H14B 0.99580 0.82470 0.70860 0.1030 Uiso calc R 1.000 H
H14C 0.96380 0.80660 0.85990 0.1030 Uiso calc R 1.000 H
H15A 0.51150 0.82060 0.76730 0.0510 Uiso calc R 1.000 H
H15B 0.33670 0.77740 0.78740 0.0510 Uiso calc R 1.000 H
H17A 0.55400 0.74510 0.34790 0.1080 Uiso calc R 1.000 H
H17B 0.51210 0.90670 0.34520 0.1080 Uiso calc R 1.000 H
H17C 0.36690 0.82450 0.35620 0.1080 Uiso calc R 1.000 H

loop_
_atom_type_symbol
_atom_type_description
_atom_type_scat_dispersion_real
_atom_type_scat_dispersion_imag
_atom_type_scat_source
O O 0.0106 0.0060 'International Tables Vol C Tables 4.2.6.8 and 6.1.1.4'
N N 0.0061 0.0033 'International Tables Vol C Tables 4.2.6.8 and 6.1.1.4'
H H 0.0000 0.0000 'International Tables Vol C Tables 4.2.6.8 and 6.1.1.4'
C C 0.0033 0.0016 'International Tables Vol C Tables 4.2.6.8 and 6.1.1.4'

loop_
_geom_angle_atom_site_label_1
_geom_angle_atom_site_label_2
_geom_angle_atom_site_label_3
_geom_angle
_geom_angle_publ_flag
C1 O1 C5 120.16(11) yes
C13 O3 C14 117.52(13) yes
C16 O4 C17 117.07(14) yes
C5 N2 H2A 117.5(13) no
C5 N2 H2B 120.9(11) no
H2A N2 H2B 121.6(17) no
C2 C1 C15 131.00(14) no
O1 C1 C15 106.70(12) yes
O1 C1 C2 122.21(14) yes
C3 C2 C13 113.22(12) no
C1 C2 C13 125.12(14) no
C1 C2 C3 121.60(13) no
C2 C3 C4 109.81(12) no
C2 C3 C7 112.66(11) no
C4 C3 C7 110.22(12) no
C5 C4 C6 119.70(14) no
C3 C4 C5 122.29(13) no
C3 C4 C6 117.62(13) no
O1 C5 N2 110.40(13) yes
O1 C5 C4 121.13(13) yes
N2 C5 C4 128.47(15) yes
N1 C6 C4 177.64(17) yes
C8 C7 C12 118.84(15) no
C3 C7 C8 121.82(14) no
C3 C7 C12 119.25(13) no
C7 C8 C9 120.26(17) no
C8 C9 C10 119.81(17) no
C9 C10 C11 120.23(19) no
C10 C11 C12 120.18(19) no
C7 C12 C11 120.68(16) no
O3 C13 C2 115.45(13) yes
O2 C13 O3 122.24(15) yes
O2 C13 C2 122.32(15) yes
C1 C15 C16 114.26(13) no
O4 C16 O5 124.03(15) yes
O4 C16 C15 113.32(14) yes
O5 C16 C15 122.65(15) yes
C2 C3 H3 107.99 no
C4 C3 H3 108.02 no
C7 C3 H3 107.99 no
C7 C8 H8 119.84 no
C9 C8 H8 119.90 no
C8 C9 H9 120.08 no
C10 C9 H9 120.11 no
C9 C10 H10 119.90 no
C11 C10 H10 119.87 no
C10 C11 H11 119.91 no
C12 C11 H11 119.92 no
C7 C12 H12 119.66 no
C11 C12 H12 119.66 no
O3 C14 H14A 109.47 no
O3 C14 H14B 109.54 no
O3 C14 H14C 109.47 no
H14A C14 H14B 109.45 no
H14A C14 H14C 109.40 no
H14B C14 H14C 109.49 no
C1 C15 H15A 108.67 no
C1 C15 H15B 108.70 no
C16 C15 H15A 108.67 no
C16 C15 H15B 108.70 no
H15A C15 H15B 107.64 no
O4 C17 H17A 109.46 no
O4 C17 H17B 109.47 no
O4 C17 H17C 109.45 no
H17A C17 H17B 109.50 no
H17A C17 H17C 109.43 no
H17B C17 H17C 109.51 no

loop_
_geom_bond_atom_site_label_1
_geom_bond_atom_site_label_2
_geom_bond_distance
_geom_bond_publ_flag
O1 C1 1.3874(18) yes
O1 C5 1.3631(18) yes
O2 C13 1.202(2) yes
O3 C13 1.326(2) yes
O3 C14 1.444(2) yes
O4 C16 1.317(2) yes
O4 C17 1.444(2) yes
O5 C16 1.193(2) yes
N1 C6 1.145(2) yes
N2 C5 1.336(2) yes
N2 H2A 0.853(19) no
N2 H2B 0.89(2) no
C1 C15 1.494(2) no
C1 C2 1.335(2) no
C2 C13 1.480(2) no
C2 C3 1.513(2) no
C3 C4 1.514(2) no
C3 C7 1.524(2) no
C4 C6 1.408(2) no
C4 C5 1.350(2) no
C7 C12 1.384(2) no
C7 C8 1.377(2) no
C8 C9 1.392(3) no
C9 C10 1.374(3) no
C10 C11 1.361(3) no
C11 C12 1.379(3) no
C15 C16 1.505(2) no
C3 H3 0.9801 no
C8 H8 0.9303 no
C9 H9 0.9296 no
C10 H10 0.9293 no
C11 H11 0.9296 no
C12 H12 0.9296 no
C14 H14A 0.9607 no
C14 H14B 0.9593 no
C14 H14C 0.9601 no
C15 H15A 0.9695 no
C15 H15B 0.9699 no
C17 H17A 0.9603 no
C17 H17B 0.9599 no
C17 H17C 0.9602 no

loop_
_geom_contact_atom_site_label_1
_geom_contact_atom_site_label_2
_geom_contact_distance
_geom_contact_site_symmetry_2
_geom_contact_publ_flag
O1 O4 3.1892(15) . no
O2 N2 3.038(2) 1_655 no
O2 C7 3.057(2) . no
O2 O2 3.190(2) 2_767 no
O3 C15 2.8059(19) . no
O4 O1 3.1892(15) . no
O4 C2 3.2885(17) . no
O5 C16 3.394(2) 2_676 no
O2 H14C 2.6401 . no
O2 H14B 2.6012 . no
O2 H3 2.5373 . no
O2 H2A 2.186(19) 1_655 no
O3 H15A 2.1595 . no
O4 H8 2.6026 . no
O5 H10 2.8465 1_465 no
O5 H17B 2.6388 . no
O5 H17C 2.6235 . no
O5 H11 2.8198 1_465 no
O5 H17B 2.8966 2_676 no
N1 N1 3.083(2) 2_657 no
N1 N2 3.132(2) 2_657 no
N1 C6 3.360(2) 2_657 no
N1 C12 3.369(2) 2_757 no
N2 N1 3.132(2) 2_657 no
N2 O2 3.038(2) 1_455 no
N1 H12 2.6952 2_757 no
N1 H2B 2.24(2) 2_657 no
C1 C8 3.576(2) . no
C2 O4 3.2885(17) . no
C4 C15 3.573(2) 2_667 no
C6 C12 3.328(2) . no
C6 N1 3.360(2) 2_657 no
C6 C15 3.559(2) 2_667 no
C7 O2 3.057(2) . no
C8 C17 3.580(3) 2_666 no
C8 C1 3.576(2) . no
C8 C13 3.499(2) . no
C9 C9 3.465(3) 2_766 no
C11 C14 3.559(3) 1_545 no
C12 C6 3.328(2) . no
C12 N1 3.369(2) 2_757 no
C13 C8 3.499(2) . no
C14 C11 3.559(3) 1_565 no
C15 O3 2.8059(19) . no
C15 C4 3.573(2) 2_667 no
C15 C6 3.559(2) 2_667 no
C16 O5 3.394(2) 2_676 no
C17 C8 3.580(3) 2_666 no
C1 H8 2.9946 . no
C2 H8 2.6720 . no
C5 H17A 3.0179 2_666 no
C6 H15B 3.0575 2_667 no
C6 H2B 2.654(17) . no
C8 H17C 2.9286 2_666 no
C9 H17C 3.0578 2_666 no
C11 H14A 2.9489 1_545 no
C13 H15A 2.8548 . no
C14 H10 3.0114 2_766 no
H2A O2 2.186(19) 1_455 no
H2B C6 2.654(17) . no
H2B N1 2.24(2) 2_657 no
H3 O2 2.5373 . no
H3 H12 2.3665 . no
H3 H14C 2.4823 2_767 no
H8 O4 2.6026 . no
H8 C1 2.9946 . no
H8 C2 2.6720 . no
H10 O5 2.8465 1_645 no
H10 C14 3.0114 2_766 no
H10 H14B 2.3905 2_766 no
H11 O5 2.8198 1_645 no
H12 H3 2.3665 . no
H12 N1 2.6952 2_757 no
H14A C11 2.9489 1_565 no
H14A H17C 2.5054 2_676 no
H14B O2 2.6012 . no
H14B H10 2.3905 2_766 no
H14C O2 2.6401 . no
H14C H3 2.4823 2_767 no
H15A O3 2.1595 . no
H15A C13 2.8548 . no
H15A H17B 2.4939 2_676 no
H15B C6 3.0575 2_667 no
H17A C5 3.0179 2_666 no
H17B O5 2.6388 . no
H17B O5 2.8966 2_676 no
H17B H15A 2.4939 2_676 no
H17C O5 2.6235 . no
H17C C8 2.9286 2_666 no
H17C C9 3.0578 2_666 no
H17C H14A 2.5054 2_676 no

loop_
_geom_hbond_atom_site_label_D
_geom_hbond_atom_site_label_H
_geom_hbond_atom_site_label_A
_geom_hbond_site_symmetry_A
_geom_hbond_distance_DH
_geom_hbond_distance_HA
_geom_hbond_distance_DA
_geom_hbond_angle_DHA
_geom_hbond_publ_flag
N2 H2A O2 1_455 0.853(19) 2.186(19) 3.038(2) 176.8(15) yes
N2 H2B N1 2_657 0.89(2) 2.24(2) 3.132(2) 177.8(16) yes
C15 H15A O3 . 0.97 2.16 2.8059(19) 123 no

loop_
_geom_torsion_atom_site_label_1
_geom_torsion_atom_site_label_2
_geom_torsion_atom_site_label_3
_geom_torsion_atom_site_label_4
_geom_torsion
_geom_torsion_publ_flag
C5 O1 C1 C2 8.69(19) no
C5 O1 C1 C15 -174.35(11) no
C1 O1 C5 N2 173.34(12) yes
C1 O1 C5 C4 -6.97(19) no
C14 O3 C13 C2 176.63(13) yes
C14 O3 C13 O2 -3.6(2) yes
C17 O4 C16 O5 1.4(3) yes
C17 O4 C16 C15 -177.66(15) yes
C2 C1 C15 C16 94.67(19) yes
O1 C1 C2 C3 3.9(2) no
O1 C1 C15 C16 -81.92(15) yes
O1 C1 C2 C13 -179.03(12) no
C15 C1 C2 C3 -172.22(13) no
C15 C1 C2 C13 4.8(2) no
C3 C2 C13 O3 177.41(12) no
C13 C2 C3 C4 166.92(11) no
C1 C2 C13 O3 0.1(2) yes
C1 C2 C3 C7 107.56(15) no
C13 C2 C3 C7 -69.82(15) no
C3 C2 C13 O2 -2.4(2) yes
C1 C2 C13 O2 -179.64(15) yes
C1 C2 C3 C4 -15.70(17) no
C2 C3 C7 C12 145.84(14) no
C4 C3 C7 C12 -91.13(16) no
C2 C3 C4 C5 17.44(18) no
C7 C3 C4 C5 -107.25(15) no
C4 C3 C7 C8 85.57(18) no
C7 C3 C4 C6 65.47(16) no
C2 C3 C4 C6 -169.85(12) no
C2 C3 C7 C8 -37.47(19) no
C6 C4 C5 N2 -0.1(2) yes
C3 C4 C5 N2 172.46(14) yes
C3 C4 C5 O1 -7.2(2) no
C6 C4 C5 O1 -179.74(13) no
C3 C7 C12 C11 176.26(15) no
C12 C7 C8 C9 0.1(3) no
C3 C7 C8 C9 -176.61(17) no
C8 C7 C12 C11 -0.5(2) no
C7 C8 C9 C10 0.2(3) no
C8 C9 C10 C11 0.0(3) no
C9 C10 C11 C12 -0.5(3) no
C10 C11 C12 C7 0.7(3) no
C1 C15 C16 O5 163.51(16) yes
C1 C15 C16 O4 -17.38(19) yes

loop_
_cod_related_entry_id
_cod_related_entry_database
_cod_related_entry_code
1 ChemSpider 2511372
